data_2235224
loop_
_publ_author_name
'Wang, Ying'
'Jiao, Rui'
'Qiu, Xiang-Lei'
'Wang, Jian'
'Huang, Wei'

_publ_section_title
;
 Bis(4'-chloro-2,2':6',2''-terpyridine-\k^3^<i>N</i>,<i>N</i>',<i>N</i>'')ruthenium(II)
 dichloride dihydrate
;
_journal_coeditor_code RZ2748
_journal_issue 6
_journal_name_full 'Acta Crystallographica Section E'
_journal_page_first m777
_journal_page_last m778
_journal_paper_doi 10.1107/S1600536812021459
_journal_volume 68
_journal_year 2012
_chemical_formula_iupac '[Ru (C15 H10 Cl N3)2] Cl2, 2H2 O'
_chemical_formula_moiety 'C30 H20 Cl2 N6 Ru 2+, 2(Cl -), 2(H2 O)'
_chemical_formula_sum 'C30 H24 Cl4 N6 O2 Ru'
_chemical_formula_weight 743.42
_chemical_name_systematic
;
Bis(4'-chloro-2,2':6',2''-terpyridine-
\k^3^<i>N</i>,<i>N</i>',<i>N</i>'')ruthenium(II) dichloride dihydrate
;
_space_group_IT_number 33
_symmetry_cell_setting orthorhombic
_symmetry_space_group_name_Hall 'P 2c -2n'
_symmetry_space_group_name_H-M 'P n a 21'
_atom_sites_solution_hydrogens geom
_atom_sites_solution_primary direct
_atom_sites_solution_secondary difmap
_audit_creation_method SHELXL-97
_cell_angle_alpha 90.00
_cell_angle_beta 90.00
_cell_angle_gamma 90.00
_cell_formula_units_Z 4
_cell_length_a 10.1367(5)
_cell_length_b 16.2964(7)
_cell_length_c 17.8995(8)
_cell_measurement_reflns_used 8095
_cell_measurement_temperature 291(2)
_cell_measurement_theta_max 27.545
_cell_measurement_theta_min 2.276
_cell_volume 2956.8(2)
_computing_cell_refinement 'SAINT (Bruker, 2000)'
_computing_data_collection 'SMART (Bruker, 2000)'
_computing_data_reduction 'SAINT (Bruker, 2000)'
_computing_molecular_graphics 'SHELXTL (Sheldrick, 2008)'
_computing_publication_material 'SHELXTL (Sheldrick, 2008)'
_computing_structure_refinement 'SHELXL97 (Sheldrick, 2008)'
_computing_structure_solution 'SHELXS97 (Sheldrick, 2008)'
_diffrn_ambient_temperature 291(2)
_diffrn_measured_fraction_theta_full 0.999
_diffrn_measured_fraction_theta_max 0.999
_diffrn_measurement_device_type 'Bruker SMART CCD area-detector'
_diffrn_measurement_method '\f and \w scans'
_diffrn_radiation_monochromator graphite
_diffrn_radiation_source 'fine-focus sealed tube'
_diffrn_radiation_type MoK\a
_diffrn_radiation_wavelength 0.71073
_diffrn_reflns_av_R_equivalents 0.0690
_diffrn_reflns_av_sigmaI/netI 0.0489
_diffrn_reflns_limit_h_max 12
_diffrn_reflns_limit_h_min -7
_diffrn_reflns_limit_k_max 19
_diffrn_reflns_limit_k_min -19
_diffrn_reflns_limit_l_max 20
_diffrn_reflns_limit_l_min -21
_diffrn_reflns_number 15880
_diffrn_reflns_theta_full 25.00
_diffrn_reflns_theta_max 25.00
_diffrn_reflns_theta_min 1.69
_diffrn_standards_decay_% 0
_diffrn_standards_interval_count 0
_diffrn_standards_interval_time 0
_diffrn_standards_number 0
_exptl_absorpt_coefficient_mu 0.933
_exptl_absorpt_correction_T_max 0.8805
_exptl_absorpt_correction_T_min 0.8501
_exptl_absorpt_correction_type multi-scan
_exptl_absorpt_process_details '(SADABS; Bruker, 2000)'
_exptl_crystal_colour red
_exptl_crystal_density_diffrn 1.670
_exptl_crystal_density_method 'not measured'
_exptl_crystal_description block
_exptl_crystal_F_000 1496
_exptl_crystal_size_max 0.18
_exptl_crystal_size_mid 0.16
_exptl_crystal_size_min 0.14
_refine_diff_density_max 0.781
_refine_diff_density_min -0.422
_refine_ls_abs_structure_details 'Flack (1983), 2475 Friedel pairs'
_refine_ls_abs_structure_Flack 0.47(3)
_refine_ls_extinction_method none
_refine_ls_goodness_of_fit_ref 1.013
_refine_ls_hydrogen_treatment constr
_refine_ls_matrix_type full
_refine_ls_number_parameters 389
_refine_ls_number_reflns 5166
_refine_ls_number_restraints 1
_refine_ls_restrained_S_all 1.013
_refine_ls_R_factor_all 0.0376
_refine_ls_R_factor_gt 0.0342
_refine_ls_shift/su_max 0.001
_refine_ls_shift/su_mean 0.000
_refine_ls_structure_factor_coef Fsqd
_refine_ls_weighting_details 'calc w=1/[\s^2^(Fo^2^)+(0.0507P)^2^] where P=(Fo^2^+2Fc^2^)/3'
_refine_ls_weighting_scheme calc
_refine_ls_wR_factor_gt 0.0828
_refine_ls_wR_factor_ref 0.0844
_reflns_number_gt 4736
_reflns_number_total 5166
_reflns_threshold_expression I>2sigma(I)
_cod_data_source_file rz2748.cif
_cod_data_source_block I
_cod_database_code 2235224
_cod_database_fobs_code 2235224

loop_
_symmetry_equiv_pos_as_xyz
'x, y, z'
'-x, -y, z+1/2'
'-x+1/2, y+1/2, z+1/2'
'x+1/2, -y+1/2, z'

loop_
_atom_site_type_symbol
_atom_site_label
_atom_site_fract_x
_atom_site_fract_y
_atom_site_fract_z
_atom_site_U_iso_or_equiv
_atom_site_adp_type
_atom_site_calc_flag
_atom_site_refinement_flags
_atom_site_occupancy
_atom_site_symmetry_multiplicity
Ru Ru1 0.29385(2) 0.487615(16) 0.79324(2) 0.03652(10) Uani d . 1 1
Cl Cl1 0.31009(13) 0.88127(6) 0.76928(7) 0.0702(4) Uani d . 1 1
Cl Cl2 0.29576(11) 0.09346(6) 0.80920(7) 0.0620(4) Uani d . 1 1
N N1 0.4328(4) 0.5037(2) 0.7093(2) 0.0403(8) Uani d . 1 1
N N2 0.2981(3) 0.60884(17) 0.7856(3) 0.0387(8) Uani d . 1 1
N N3 0.1519(3) 0.52045(18) 0.87155(19) 0.0405(7) Uani d . 1 1
N N4 0.1469(3) 0.4589(2) 0.71801(18) 0.0383(7) Uani d . 1 1
N N5 0.2922(3) 0.36654(16) 0.8003(3) 0.0366(7) Uani d . 1 1
N N6 0.4377(4) 0.46780(19) 0.8739(2) 0.0402(8) Uani d . 1 1
C C1 0.4956(4) 0.4461(3) 0.6702(2) 0.0495(10) Uani d . 1 1
H H1 0.4762 0.3914 0.6798 0.059 Uiso calc R 1 1
C C2 0.5882(5) 0.4642(3) 0.6161(3) 0.0555(12) Uani d . 1 1
H H2 0.6295 0.4222 0.5898 0.067 Uiso calc R 1 1
C C3 0.6187(4) 0.5436(3) 0.6016(3) 0.0590(12) Uani d . 1 1
H H3 0.6823 0.5565 0.5660 0.071 Uiso calc R 1 1
C C4 0.5543(4) 0.6052(3) 0.6402(2) 0.0497(10) Uani d . 1 1
H H4 0.5731 0.6599 0.6303 0.060 Uiso calc R 1 1
C C5 0.4605(4) 0.5844(2) 0.6942(2) 0.0419(9) Uani d . 1 1
C C6 0.3842(4) 0.6443(2) 0.7371(2) 0.0415(9) Uani d . 1 1
C C7 0.3893(4) 0.7289(2) 0.7306(2) 0.0490(10) Uani d . 1 1
H H7 0.4468 0.7541 0.6972 0.059 Uiso calc R 1 1
C C8 0.3062(4) 0.7747(2) 0.7753(2) 0.0487(13) Uani d . 1 1
C C9 0.2190(4) 0.7392(3) 0.8253(3) 0.0488(10) Uani d . 1 1
H H9 0.1661 0.7703 0.8570 0.059 Uiso d R 1 1
C C10 0.2161(4) 0.6537(2) 0.8288(2) 0.0389(9) Uani d . 1 1
C C11 0.1303(4) 0.6035(2) 0.8758(2) 0.0415(9) Uani d . 1 1
C C12 0.0307(4) 0.6351(3) 0.9204(2) 0.0513(10) Uani d . 1 1
H H12 0.0168 0.6914 0.9229 0.062 Uiso calc R 1 1
C C13 -0.0476(4) 0.5823(3) 0.9609(3) 0.0584(12) Uani d . 1 1
H H13 -0.1157 0.6027 0.9904 0.070 Uiso calc R 1 1
C C14 -0.0248(6) 0.5004(4) 0.9576(4) 0.0618(15) Uani d . 1 1
H H14 -0.0772 0.4641 0.9846 0.074 Uiso calc R 1 1
C C15 0.0791(5) 0.4711(3) 0.9129(3) 0.0494(11) Uani d . 1 1
H H15 0.0971 0.4151 0.9125 0.059 Uiso calc R 1 1
C C16 0.0690(5) 0.5099(3) 0.6799(3) 0.0460(11) Uani d . 1 1
H H16 0.0848 0.5660 0.6838 0.055 Uiso calc R 1 1
C C17 -0.0323(6) 0.4844(3) 0.6356(3) 0.0523(13) Uani d . 1 1
H H17 -0.0843 0.5226 0.6107 0.063 Uiso calc R 1 1
C C18 -0.0577(4) 0.4009(3) 0.6278(2) 0.0534(11) Uani d . 1 1
H H18 -0.1270 0.3822 0.5984 0.064 Uiso calc R 1 1
C C19 0.0235(4) 0.3467(3) 0.6653(2) 0.0468(10) Uani d . 1 1
H H19 0.0115 0.2904 0.6599 0.056 Uiso calc R 1 1
C C20 0.1226(4) 0.3762(2) 0.7108(2) 0.0400(9) Uani d . 1 1
C C21 0.2080(4) 0.3234(2) 0.7571(2) 0.0381(8) Uani d . 1 1
C C22 0.2096(4) 0.2384(2) 0.7582(2) 0.0451(10) Uani d . 1 1
H H22 0.1552 0.2083 0.7266 0.054 Uiso calc R 1 1
C C23 0.2942(4) 0.1997(2) 0.8073(3) 0.0443(11) Uani d . 1 1
C C24 0.3774(4) 0.2437(2) 0.8535(2) 0.0467(10) Uani d . 1 1
H H24 0.4327 0.2170 0.8870 0.056 Uiso calc R 1 1
C C25 0.3762(4) 0.3286(2) 0.8485(2) 0.0384(9) Uani d . 1 1
C C26 0.4577(4) 0.3863(2) 0.8907(2) 0.0410(9) Uani d . 1 1
C C27 0.5518(4) 0.3629(3) 0.9433(3) 0.0501(10) Uani d . 1 1
H H27 0.5654 0.3077 0.9541 0.060 Uiso calc R 1 1
C C28 0.6242(4) 0.4223(3) 0.9789(2) 0.0559(12) Uani d . 1 1
H H28 0.6876 0.4072 1.0139 0.067 Uiso calc R 1 1
C C29 0.6039(5) 0.5037(3) 0.9635(3) 0.0548(13) Uani d . 1 1
H H29 0.6520 0.5441 0.9880 0.066 Uiso calc R 1 1
C C30 0.5092(4) 0.5244(3) 0.9101(2) 0.0472(10) Uani d . 1 1
H H30 0.4953 0.5795 0.8992 0.057 Uiso calc R 1 1
O O1 0.8180(4) 0.6796(3) 0.5095(3) 0.0911(12) Uani d . 1 1
H H1A 0.7593 0.7075 0.4870 0.137 Uiso d R 1 1
H H1B 0.8513 0.7082 0.5445 0.137 Uiso d R 1 1
O O2 0.6110(4) 0.3114(2) 0.4811(2) 0.0952(14) Uani d . 1 1
H H2A 0.6240 0.2689 0.5077 0.143 Uiso d R 1 1
H H2B 0.5485 0.3394 0.4998 0.143 Uiso d R 1 1
Cl Cl3 0.82738(13) 0.20222(8) 0.55975(9) 0.0755(4) Uani d . 1 1
Cl Cl4 0.60880(13) 0.81073(7) 0.57497(8) 0.0725(4) Uani d . 1 1

loop_
_atom_site_aniso_label
_atom_site_aniso_U_11
_atom_site_aniso_U_22
_atom_site_aniso_U_33
_atom_site_aniso_U_12
_atom_site_aniso_U_13
_atom_site_aniso_U_23
Ru1 0.04084(15) 0.02974(15) 0.03897(15) 0.00017(10) -0.00122(19) 0.00334(18)
Cl1 0.0967(8) 0.0306(5) 0.0833(11) -0.0047(5) -0.0244(7) 0.0081(5)
Cl2 0.0896(8) 0.0288(4) 0.0676(10) 0.0044(5) 0.0194(6) 0.0067(5)
N1 0.040(2) 0.0425(19) 0.039(2) -0.0004(15) -0.0031(16) 0.0033(15)
N2 0.0425(15) 0.0282(14) 0.045(2) -0.0023(11) -0.0037(16) 0.0026(18)
N3 0.0423(18) 0.0379(19) 0.0412(19) -0.0049(14) -0.0018(15) 0.0015(14)
N4 0.0407(17) 0.0389(17) 0.0354(18) -0.0009(14) 0.0011(14) 0.0015(14)
N5 0.0437(15) 0.0285(13) 0.0377(19) 0.0032(11) 0.0077(16) 0.0027(18)
N6 0.044(2) 0.0368(16) 0.040(2) 0.0002(16) 0.0019(15) 0.0035(16)
C1 0.049(2) 0.051(3) 0.049(3) 0.0090(19) -0.004(2) 0.003(2)
C2 0.045(3) 0.074(3) 0.047(3) 0.009(3) 0.001(2) 0.000(3)
C3 0.044(3) 0.082(4) 0.050(3) -0.003(2) -0.004(2) 0.008(3)
C4 0.047(2) 0.058(3) 0.043(2) -0.0064(19) -0.0035(19) 0.0075(19)
C5 0.040(2) 0.041(2) 0.045(2) -0.0038(16) -0.0098(18) 0.0067(17)
C6 0.043(2) 0.039(2) 0.043(2) -0.0068(17) -0.0092(18) 0.0042(16)
C7 0.058(3) 0.039(2) 0.049(3) -0.0110(19) -0.013(2) 0.0118(18)
C8 0.064(3) 0.0271(18) 0.055(4) -0.0050(16) -0.020(2) 0.0069(17)
C9 0.057(3) 0.037(2) 0.052(2) 0.0085(18) -0.015(2) -0.0036(18)
C10 0.041(2) 0.034(2) 0.042(2) 0.0035(15) -0.0067(17) -0.0009(16)
C11 0.039(2) 0.047(2) 0.039(2) 0.0063(16) -0.0065(17) -0.0016(17)
C12 0.054(3) 0.054(3) 0.045(3) 0.005(2) -0.004(2) -0.0063(19)
C13 0.052(3) 0.073(3) 0.050(3) 0.008(2) 0.004(2) -0.017(2)
C14 0.053(4) 0.082(4) 0.050(3) -0.013(3) 0.009(3) -0.002(2)
C15 0.057(3) 0.047(2) 0.044(3) -0.007(2) 0.000(2) -0.002(2)
C16 0.049(3) 0.043(2) 0.046(3) 0.0086(19) 0.002(2) 0.0062(19)
C17 0.057(3) 0.060(3) 0.041(3) 0.013(2) -0.007(2) 0.002(2)
C18 0.047(3) 0.069(3) 0.044(3) -0.004(2) -0.004(2) -0.006(2)
C19 0.046(2) 0.049(2) 0.046(2) -0.0081(18) 0.0012(19) -0.0030(18)
C20 0.043(2) 0.039(2) 0.039(2) 0.0009(16) 0.0083(17) -0.0016(16)
C21 0.042(2) 0.032(2) 0.041(2) 0.0008(15) 0.0046(16) 0.0014(16)
C22 0.049(2) 0.035(2) 0.051(2) -0.0050(16) 0.0085(18) -0.0046(18)
C23 0.059(2) 0.0281(17) 0.046(3) 0.0025(16) 0.0182(19) 0.0032(17)
C24 0.056(2) 0.041(2) 0.043(2) 0.0148(18) 0.0087(19) 0.0076(17)
C25 0.045(2) 0.0344(19) 0.035(2) 0.0035(16) 0.0074(17) 0.0060(15)
C26 0.042(2) 0.044(2) 0.037(2) 0.0072(17) 0.0027(17) 0.0048(16)
C27 0.054(3) 0.051(3) 0.045(2) 0.010(2) 0.0010(19) 0.0077(19)
C28 0.044(3) 0.081(3) 0.043(3) 0.011(2) -0.0042(19) 0.002(2)
C29 0.049(3) 0.068(3) 0.047(3) -0.004(2) -0.002(2) -0.008(2)
C30 0.045(2) 0.046(3) 0.051(3) -0.0013(19) 0.001(2) -0.003(2)
O1 0.094(3) 0.079(3) 0.100(3) 0.001(2) 0.011(2) -0.014(2)
O2 0.109(3) 0.067(2) 0.109(3) 0.024(2) 0.035(3) 0.012(2)
Cl3 0.0685(7) 0.0689(8) 0.0892(10) -0.0103(6) -0.0019(7) -0.0065(7)
Cl4 0.0767(8) 0.0468(6) 0.0941(10) -0.0041(5) 0.0233(7) 0.0034(6)

loop_
_atom_type_symbol
_atom_type_description
_atom_type_scat_dispersion_real
_atom_type_scat_dispersion_imag
_atom_type_scat_source
C C 0.0033 0.0016 'International Tables Vol C Tables 4.2.6.8 and 6.1.1.4'
H H 0.0000 0.0000 'International Tables Vol C Tables 4.2.6.8 and 6.1.1.4'
Cl Cl 0.1484 0.1585 'International Tables Vol C Tables 4.2.6.8 and 6.1.1.4'
Ru Ru -1.2594 0.8363 'International Tables Vol C Tables 4.2.6.8 and 6.1.1.4'
N N 0.0061 0.0033 'International Tables Vol C Tables 4.2.6.8 and 6.1.1.4'
O O 0.0106 0.0060 'International Tables Vol C Tables 4.2.6.8 and 6.1.1.4'

loop_
_geom_angle_atom_site_label_1
_geom_angle_atom_site_label_2
_geom_angle_atom_site_label_3
_geom_angle
N5 Ru1 N2 179.19(14)
N5 Ru1 N4 78.99(14)
N2 Ru1 N4 101.35(14)
N5 Ru1 N1 100.25(14)
N2 Ru1 N1 79.01(15)
N4 Ru1 N1 92.66(14)
N5 Ru1 N6 78.84(14)
N2 Ru1 N6 100.83(14)
N4 Ru1 N6 157.79(12)
N1 Ru1 N6 92.64(11)
N5 Ru1 N3 102.01(14)
N2 Ru1 N3 78.74(14)
N4 Ru1 N3 89.93(12)
N1 Ru1 N3 157.68(12)
N6 Ru1 N3 93.28(14)
C1 N1 C5 118.3(4)
C1 N1 Ru1 128.0(3)
C5 N1 Ru1 113.8(3)
C10 N2 C6 122.0(3)
C10 N2 Ru1 119.2(3)
C6 N2 Ru1 118.8(3)
C15 N3 C11 118.7(4)
C15 N3 Ru1 127.5(3)
C11 N3 Ru1 113.7(3)
C16 N4 C20 117.2(4)
C16 N4 Ru1 128.3(3)
C20 N4 Ru1 114.4(3)
C21 N5 C25 121.5(3)
C21 N5 Ru1 119.3(3)
C25 N5 Ru1 119.2(3)
C30 N6 C26 118.5(4)
C30 N6 Ru1 127.5(3)
C26 N6 Ru1 113.9(3)
N1 C1 C2 122.9(4)
N1 C1 H1 118.5
C2 C1 H1 118.5
C3 C2 C1 119.6(5)
C3 C2 H2 120.2
C1 C2 H2 120.2
C2 C3 C4 119.3(4)
C2 C3 H3 120.4
C4 C3 H3 120.4
C3 C4 C5 119.4(4)
C3 C4 H4 120.3
C5 C4 H4 120.3
N1 C5 C4 120.5(4)
N1 C5 C6 115.4(4)
C4 C5 C6 124.1(4)
N2 C6 C7 120.0(4)
N2 C6 C5 113.0(3)
C7 C6 C5 127.0(4)
C8 C7 C6 117.9(4)
C8 C7 H7 121.1
C6 C7 H7 121.1
C7 C8 C9 122.5(4)
C7 C8 Cl1 119.4(3)
C9 C8 Cl1 118.1(3)
C8 C9 C10 117.3(4)
C8 C9 H9 122.3
C10 C9 H9 120.4
N2 C10 C9 120.2(4)
N2 C10 C11 113.1(3)
C9 C10 C11 126.7(4)
N3 C11 C12 120.9(4)
N3 C11 C10 115.2(3)
C12 C11 C10 123.8(4)
C13 C12 C11 119.4(4)
C13 C12 H12 120.3
C11 C12 H12 120.3
C14 C13 C12 119.6(5)
C14 C13 H13 120.2
C12 C13 H13 120.2
C13 C14 C15 119.2(5)
C13 C14 H14 120.4
C15 C14 H14 120.4
N3 C15 C14 122.1(5)
N3 C15 H15 119.0
C14 C15 H15 119.0
N4 C16 C17 123.6(4)
N4 C16 H16 118.2
C17 C16 H16 118.2
C16 C17 C18 119.7(4)
C16 C17 H17 120.1
C18 C17 H17 120.1
C19 C18 C17 117.8(4)
C19 C18 H18 121.1
C17 C18 H18 121.1
C20 C19 C18 119.8(4)
C20 C19 H19 120.1
C18 C19 H19 120.1
N4 C20 C19 121.8(4)
N4 C20 C21 114.4(3)
C19 C20 C21 123.8(3)
N5 C21 C22 120.4(4)
N5 C21 C20 112.9(3)
C22 C21 C20 126.7(4)
C23 C22 C21 118.2(4)
C23 C22 H22 120.9
C21 C22 H22 120.9
C22 C23 C24 121.6(4)
C22 C23 Cl2 118.4(3)
C24 C23 Cl2 120.0(3)
C23 C24 C25 118.3(4)
C23 C24 H24 120.9
C25 C24 H24 120.9
N5 C25 C24 119.9(4)
N5 C25 C26 112.9(3)
C24 C25 C26 127.1(3)
N6 C26 C27 120.9(4)
N6 C26 C25 115.1(3)
C27 C26 C25 124.0(4)
C28 C27 C26 119.1(4)
C28 C27 H27 120.5
C26 C27 H27 120.5
C29 C28 C27 120.6(4)
C29 C28 H28 119.7
C27 C28 H28 119.7
C28 C29 C30 118.4(5)
C28 C29 H29 120.8
C30 C29 H29 120.8
N6 C30 C29 122.5(4)
N6 C30 H30 118.8
C29 C30 H30 118.8
H1A O1 H1B 109.5
H2A O2 H2B 109.5

loop_
_geom_bond_atom_site_label_1
_geom_bond_atom_site_label_2
_geom_bond_distance
Ru1 N1 2.075(4)
Ru1 N2 1.981(3)
Ru1 N3 2.079(4)
Ru1 N4 2.062(3)
Ru1 N5 1.977(3)
Ru1 N6 2.077(4)
Cl1 C8 1.740(4)
Cl2 C23 1.732(4)
N1 C1 1.333(6)
N1 C5 1.371(5)
N2 C10 1.350(5)
N2 C6 1.360(5)
N3 C15 1.318(6)
N3 C11 1.373(5)
N4 C16 1.334(5)
N4 C20 1.376(5)
N5 C21 1.348(5)
N5 C25 1.361(5)
N6 C30 1.340(5)
N6 C26 1.377(5)
C1 C2 1.380(7)
C1 H1 0.9300
C2 C3 1.355(7)
C2 H2 0.9300
C3 C4 1.383(7)
C3 H3 0.9300
C4 C5 1.398(6)
C4 H4 0.9300
C5 C6 1.463(5)
C6 C7 1.385(6)
C7 C8 1.380(6)
C7 H7 0.9300
C8 C9 1.386(6)
C9 C10 1.394(6)
C9 H9 0.9299
C10 C11 1.462(6)
C11 C12 1.387(6)
C12 C13 1.377(7)
C12 H12 0.9300
C13 C14 1.355(7)
C13 H13 0.9300
C14 C15 1.407(8)
C14 H14 0.9300
C15 H15 0.9300
C16 C17 1.362(7)
C16 H16 0.9300
C17 C18 1.392(6)
C17 H17 0.9300
C18 C19 1.381(6)
C18 H18 0.9300
C19 C20 1.379(5)
C19 H19 0.9300
C20 C21 1.475(5)
C21 C22 1.385(6)
C22 C23 1.380(6)
C22 H22 0.9300
C23 C24 1.382(6)
C24 C25 1.387(5)
C24 H24 0.9300
C25 C26 1.462(6)
C26 C27 1.393(6)
C27 C28 1.373(7)
C27 H27 0.9300
C28 C29 1.370(7)
C28 H28 0.9300
C29 C30 1.396(7)
C29 H29 0.9300
C30 H30 0.9300
O1 H1A 0.8501
O1 H1B 0.8500
O2 H2A 0.8500
O2 H2B 0.8500

loop_
_geom_hbond_atom_site_label_D
_geom_hbond_atom_site_label_H
_geom_hbond_atom_site_label_A
_geom_hbond_site_symmetry_A
_geom_hbond_distance_DH
_geom_hbond_distance_HA
_geom_hbond_distance_DA
_geom_hbond_angle_DHA
C4 H4 Cl4 . 0.93 2.68 3.590(5) 169
C12 H12 O2 3_555 0.93 2.57 3.391(6) 148
C15 H15 O1 2_665 0.93 2.48 3.179(7) 132.3
C16 H16 Cl4 4_465 0.93 2.81 3.498(5) 132
C27 H27 O1 3_645 0.93 2.60 3.474(7) 158
C28 H28 Cl4 3_645 0.93 2.82 3.686(4) 156
C30 H30 O2 2_665 0.93 2.54 3.203(6) 128
O1 H1A Cl4 . 0.85 2.76 3.231(5) 116
O1 H1B Cl4 4_565 0.85 2.68 3.176(4) 118
O2 H2A Cl3 . 0.85 2.51 3.156(4) 133
O2 H2B Cl3 4_455 0.85 2.58 3.209(4) 132

loop_
_geom_torsion_atom_site_label_1
_geom_torsion_atom_site_label_2
_geom_torsion_atom_site_label_3
_geom_torsion_atom_site_label_4
_geom_torsion
N5 Ru1 N1 C1 3.0(4)
N2 Ru1 N1 C1 -177.4(4)
N4 Ru1 N1 C1 -76.3(4)
N6 Ru1 N1 C1 82.1(4)
N3 Ru1 N1 C1 -172.6(3)
N5 Ru1 N1 C5 -176.9(3)
N2 Ru1 N1 C5 2.7(3)
N4 Ru1 N1 C5 103.8(3)
N6 Ru1 N1 C5 -97.8(3)
N3 Ru1 N1 C5 7.5(6)
N4 Ru1 N2 C10 87.1(3)
N1 Ru1 N2 C10 177.6(3)
N6 Ru1 N2 C10 -91.8(3)
N3 Ru1 N2 C10 -0.6(3)
N4 Ru1 N2 C6 -93.2(3)
N1 Ru1 N2 C6 -2.7(3)
N6 Ru1 N2 C6 87.9(3)
N3 Ru1 N2 C6 179.1(3)
N5 Ru1 N3 C15 -1.5(4)
N2 Ru1 N3 C15 178.8(4)
N4 Ru1 N3 C15 77.2(4)
N1 Ru1 N3 C15 174.1(4)
N6 Ru1 N3 C15 -80.8(4)
N5 Ru1 N3 C11 -177.8(3)
N2 Ru1 N3 C11 2.5(3)
N4 Ru1 N3 C11 -99.1(3)
N1 Ru1 N3 C11 -2.3(5)
N6 Ru1 N3 C11 102.9(3)
N5 Ru1 N4 C16 175.6(4)
N2 Ru1 N4 C16 -5.1(4)
N1 Ru1 N4 C16 -84.4(4)
N6 Ru1 N4 C16 171.9(4)
N3 Ru1 N4 C16 73.4(4)
N5 Ru1 N4 C20 0.1(3)
N2 Ru1 N4 C20 179.4(3)
N1 Ru1 N4 C20 100.0(3)
N6 Ru1 N4 C20 -3.6(5)
N3 Ru1 N4 C20 -102.1(3)
N4 Ru1 N5 C21 1.1(3)
N1 Ru1 N5 C21 -89.6(3)
N6 Ru1 N5 C21 179.7(3)
N3 Ru1 N5 C21 88.7(3)
N4 Ru1 N5 C25 -178.9(3)
N1 Ru1 N5 C25 90.3(3)
N6 Ru1 N5 C25 -0.3(3)
N3 Ru1 N5 C25 -91.4(3)
N5 Ru1 N6 C30 -179.7(4)
N2 Ru1 N6 C30 1.1(4)
N4 Ru1 N6 C30 -176.0(3)
N1 Ru1 N6 C30 80.4(4)
N3 Ru1 N6 C30 -78.1(3)
N5 Ru1 N6 C26 -0.3(3)
N2 Ru1 N6 C26 -179.5(3)
N4 Ru1 N6 C26 3.4(6)
N1 Ru1 N6 C26 -100.2(3)
N3 Ru1 N6 C26 101.3(3)
C5 N1 C1 C2 0.9(6)
Ru1 N1 C1 C2 -179.0(3)
N1 C1 C2 C3 0.4(7)
C1 C2 C3 C4 -1.3(6)
C2 C3 C4 C5 0.9(6)
C1 N1 C5 C4 -1.3(6)
Ru1 N1 C5 C4 178.6(3)
C1 N1 C5 C6 177.6(3)
Ru1 N1 C5 C6 -2.4(4)
C3 C4 C5 N1 0.4(6)
C3 C4 C5 C6 -178.5(4)
C10 N2 C6 C7 -0.3(6)
Ru1 N2 C6 C7 180.0(3)
C10 N2 C6 C5 -178.2(4)
Ru1 N2 C6 C5 2.2(4)
N1 C5 C6 N2 0.3(5)
C4 C5 C6 N2 179.2(4)
N1 C5 C6 C7 -177.3(4)
C4 C5 C6 C7 1.6(6)
N2 C6 C7 C8 0.9(5)
C5 C6 C7 C8 178.4(4)
C6 C7 C8 C9 -0.3(6)
C6 C7 C8 Cl1 179.6(3)
C7 C8 C9 C10 -0.8(6)
Cl1 C8 C9 C10 179.3(3)
C6 N2 C10 C9 -0.8(6)
Ru1 N2 C10 C9 178.8(3)
C6 N2 C10 C11 179.0(3)
Ru1 N2 C10 C11 -1.3(5)
C8 C9 C10 N2 1.4(5)
C8 C9 C10 C11 -178.4(4)
C15 N3 C11 C12 -2.5(6)
Ru1 N3 C11 C12 174.2(3)
C15 N3 C11 C10 179.4(4)
Ru1 N3 C11 C10 -3.9(4)
N2 C10 C11 N3 3.5(5)
C9 C10 C11 N3 -176.7(4)
N2 C10 C11 C12 -174.6(4)
C9 C10 C11 C12 5.2(6)
N3 C11 C12 C13 0.0(6)
C10 C11 C12 C13 178.0(4)
C11 C12 C13 C14 1.1(7)
C12 C13 C14 C15 0.2(8)
C11 N3 C15 C14 3.9(7)
Ru1 N3 C15 C14 -172.3(4)
C13 C14 C15 N3 -2.8(8)
C20 N4 C16 C17 0.6(6)
Ru1 N4 C16 C17 -174.8(4)
N4 C16 C17 C18 -0.8(8)
C16 C17 C18 C19 -0.8(7)
C17 C18 C19 C20 2.4(6)
C16 N4 C20 C19 1.1(5)
Ru1 N4 C20 C19 177.1(3)
C16 N4 C20 C21 -177.3(3)
Ru1 N4 C20 C21 -1.2(4)
C18 C19 C20 N4 -2.6(6)
C18 C19 C20 C21 175.5(4)
C25 N5 C21 C22 -3.3(6)
Ru1 N5 C21 C22 176.7(3)
C25 N5 C21 C20 178.0(3)
Ru1 N5 C21 C20 -2.1(5)
N4 C20 C21 N5 2.1(5)
C19 C20 C21 N5 -176.2(4)
N4 C20 C21 C22 -176.6(4)
C19 C20 C21 C22 5.1(6)
N5 C21 C22 C23 3.5(6)
C20 C21 C22 C23 -178.0(4)
C21 C22 C23 C24 -1.2(6)
C21 C22 C23 Cl2 179.6(3)
C22 C23 C24 C25 -1.3(6)
Cl2 C23 C24 C25 177.9(3)
C21 N5 C25 C24 0.7(6)
Ru1 N5 C25 C24 -179.2(3)
C21 N5 C25 C26 -179.2(3)
Ru1 N5 C25 C26 0.8(4)
C23 C24 C25 N5 1.5(5)
C23 C24 C25 C26 -178.6(4)
C30 N6 C26 C27 -1.1(6)
Ru1 N6 C26 C27 179.4(3)
C30 N6 C26 C25 -179.7(3)
Ru1 N6 C26 C25 0.8(4)
N5 C25 C26 N6 -1.1(5)
C24 C25 C26 N6 179.0(4)
N5 C25 C26 C27 -179.6(4)
C24 C25 C26 C27 0.5(6)
N6 C26 C27 C28 0.6(6)
C25 C26 C27 C28 179.1(4)
C26 C27 C28 C29 0.4(7)
C27 C28 C29 C30 -0.8(7)
C26 N6 C30 C29 0.7(6)
Ru1 N6 C30 C29 -179.9(3)
C28 C29 C30 N6 0.3(7)
